data_4087900
loop_
_publ_author_name
'Yang, Jia'
'Chen, Tieqiao'
'Zhou, Yongbo'
'Yin, Shuang-Feng'
'Han, Li-Biao'

_publ_section_title
;
 Mechanistic Studies on the Palladium-Catalyzed Cross Dehydrogenative
 Coupling of P(O)--H Compounds with Terminal Alkynes: Stereochemistry and
 Reactive Intermediates
;
_journal_issue 20
_journal_name_full Organometallics
_journal_page_first 5095
_journal_paper_doi 10.1021/acs.organomet.5b00687
_journal_volume 34
_journal_year 2015
_chemical_absolute_configuration ad
_chemical_formula_sum 'C62 H116 O8 P6 Pd2'
_chemical_formula_weight 1388.17
_space_group_IT_number 4
_space_group_name_Hall 'P 2yb'
_space_group_name_H-M_alt 'P 1 21 1'
_symmetry_cell_setting monoclinic
_symmetry_space_group_name_H-M 'P 1 21 1'
_atom_sites_solution_hydrogens geom
_atom_sites_solution_primary direct
_atom_sites_solution_secondary difmap
_audit_creation_method SHELXL-97
_cell_angle_alpha 90.00
_cell_angle_beta 96.217(3)
_cell_angle_gamma 90.00
_cell_formula_units_Z 2
_cell_length_a 9.2403(7)
_cell_length_b 28.012(2)
_cell_length_c 14.0756(10)
_cell_measurement_reflns_used 9886
_cell_measurement_temperature 296(2)
_cell_measurement_theta_max 27.36
_cell_measurement_theta_min 2.22
_cell_volume 3621.9(5)
_computing_cell_refinement 'Bruker SAINT'
_computing_data_collection 'Bruker APEX2'
_computing_data_reduction 'Bruker SAINT'
_computing_molecular_graphics 'Bruker SHELXTL'
_computing_publication_material 'Bruker SHELXTL'
_computing_structure_refinement 'SHELXL-97 (Sheldrick, 2008)'
_computing_structure_solution 'SHELXS-97 (Sheldrick, 2008)'
_diffrn_ambient_temperature 296(2)
_diffrn_measured_fraction_theta_full 0.986
_diffrn_measured_fraction_theta_max 0.986
_diffrn_measurement_device_type 'Bruker APEX-II CCD'
_diffrn_measurement_method '\f and \w scans'
_diffrn_radiation_monochromator graphite
_diffrn_radiation_source 'fine-focus sealed tube'
_diffrn_radiation_type MoK\a
_diffrn_radiation_wavelength 0.71073
_diffrn_reflns_av_R_equivalents 0.0198
_diffrn_reflns_av_sigmaI/netI 0.0339
_diffrn_reflns_limit_h_max 11
_diffrn_reflns_limit_h_min -12
_diffrn_reflns_limit_k_max 36
_diffrn_reflns_limit_k_min -25
_diffrn_reflns_limit_l_max 17
_diffrn_reflns_limit_l_min -18
_diffrn_reflns_number 24573
_diffrn_reflns_theta_full 27.58
_diffrn_reflns_theta_max 27.58
_diffrn_reflns_theta_min 1.46
_exptl_absorpt_coefficient_mu 0.675
_exptl_absorpt_correction_T_max 0.7456
_exptl_absorpt_correction_T_min 0.6441
_exptl_absorpt_correction_type multi-scan
_exptl_absorpt_process_details SADABS
_exptl_crystal_colour white
_exptl_crystal_density_diffrn 1.273
_exptl_crystal_density_method 'not measured'
_exptl_crystal_description bar
_exptl_crystal_F_000 1468
_exptl_crystal_size_max 0.8
_exptl_crystal_size_mid 0.2
_exptl_crystal_size_min 0.1
_refine_diff_density_max 0.389
_refine_diff_density_min -0.454
_refine_diff_density_rms 0.089
_refine_ls_abs_structure_details 'Flack H D (1983), Acta Cryst. A39, 876-881'
_refine_ls_abs_structure_Flack 0.018(17)
_refine_ls_extinction_method none
_refine_ls_goodness_of_fit_ref 1.089
_refine_ls_hydrogen_treatment constr
_refine_ls_matrix_type full
_refine_ls_number_parameters 751
_refine_ls_number_reflns 12841
_refine_ls_number_restraints 1
_refine_ls_restrained_S_all 1.089
_refine_ls_R_factor_all 0.0372
_refine_ls_R_factor_gt 0.0315
_refine_ls_shift/su_max 0.001
_refine_ls_shift/su_mean 0.000
_refine_ls_structure_factor_coef Fsqd
_refine_ls_weighting_details 'calc w=1/[\s^2^(Fo^2^)+(0.0471P)^2^+0.0000P] where P=(Fo^2^+2Fc^2^)/3'
_refine_ls_weighting_scheme calc
_refine_ls_wR_factor_gt 0.0736
_refine_ls_wR_factor_ref 0.0825
_reflns_number_gt 11771
_reflns_number_total 12841
_reflns_threshold_expression >2sigma(I)
_cod_data_source_file om5b00687_si_003.cif
_cod_data_source_block yinsf19_0m
_cod_depositor_comments
;
The following automatic conversions were performed:

data item '_symmetry_cell_setting' value 'Monoclinic' was changed to
'monoclinic' in accordance with the
/home/saulius/struct/COD-crude-data/automatic-downloads/DataCite-retrospective/ACS/depositions/lib/dictionaries/cif_core.dic
dictionary named 'cif_core.dic' version 2.4.2 last updated on
2011-04-26.

Automatic conversion script
Id: cif_fix_values 6909 2019-04-08 15:41:33Z antanas 
;
_cod_original_sg_symbol_H-M 'P2(1)   '
_cod_database_code 4087900

loop_
_symmetry_equiv_pos_as_xyz
'x, y, z'
'-x, y+1/2, -z'

loop_
_atom_site_label
_atom_site_type_symbol
_atom_site_fract_x
_atom_site_fract_y
_atom_site_fract_z
_atom_site_U_iso_or_equiv
_atom_site_adp_type
_atom_site_occupancy
_atom_site_symmetry_multiplicity
_atom_site_calc_flag
_atom_site_refinement_flags
_atom_site_disorder_assembly
_atom_site_disorder_group
Pd1 Pd 0.67366(3) 0.178410(10) 0.376384(16) 0.03892(7) Uani 1 1 d . . .
P1 P 0.54464(8) 0.18459(3) 0.50136(6) 0.03409(18) Uani 1 1 d . . .
P2 P 0.46224(11) 0.18867(5) 0.27205(7) 0.0527(3) Uani 1 1 d . . .
P3 P 0.90579(9) 0.17476(4) 0.46380(7) 0.0448(2) Uani 1 1 d . . .
O1 O 0.3845(2) 0.17740(11) 0.48632(16) 0.0464(6) Uani 1 1 d . . .
O2 O 0.6218(2) 0.14546(9) 0.57438(16) 0.0383(5) Uani 1 1 d . . .
O3 O 0.7994(3) 0.16848(15) 0.2601(2) 0.0677(10) Uani 1 1 d . . .
O4 O 0.7318(6) 0.0924(2) 0.2504(4) 0.1277(19) Uani 1 1 d . . .
C1 C 0.5792(5) 0.23970(15) 0.5700(3) 0.0485(9) Uani 1 1 d . . .
H1A H 0.5405 0.2360 0.6310 0.058 Uiso 1 1 calc R . .
H1B H 0.6836 0.2439 0.5831 0.058 Uiso 1 1 calc R . .
C2 C 0.5154(5) 0.28424(15) 0.5228(3) 0.0520(10) Uani 1 1 d . . .
C3 C 0.3803(6) 0.2999(2) 0.5414(5) 0.0871(18) Uani 1 1 d . . .
H3 H 0.3288 0.2837 0.5847 0.105 Uiso 1 1 calc R . .
C4 C 0.3214(11) 0.3408(4) 0.4938(10) 0.157(5) Uani 1 1 d . . .
H4 H 0.2282 0.3508 0.5034 0.189 Uiso 1 1 calc R . .
C5 C 0.3948(18) 0.3644(3) 0.4373(11) 0.195(8) Uani 1 1 d . . .
H5 H 0.3543 0.3922 0.4096 0.234 Uiso 1 1 calc R . .
C6 C 0.5281(15) 0.3510(3) 0.4159(6) 0.148(5) Uani 1 1 d . . .
H6 H 0.5775 0.3685 0.3735 0.178 Uiso 1 1 calc R . .
C7 C 0.5900(7) 0.3091(2) 0.4604(4) 0.0839(17) Uani 1 1 d . . .
H7 H 0.6812 0.2987 0.4471 0.101 Uiso 1 1 calc R . .
C8 C 0.5434(4) 0.11889(13) 0.6411(2) 0.0384(8) Uani 1 1 d . . .
H8 H 0.4391 0.1258 0.6286 0.046 Uiso 1 1 calc R . .
C9 C 0.5984(5) 0.13470(15) 0.7412(3) 0.0491(9) Uani 1 1 d . . .
H9A H 0.5763 0.1683 0.7483 0.059 Uiso 1 1 calc R . .
H9B H 0.7034 0.1311 0.7506 0.059 Uiso 1 1 calc R . .
C10 C 0.5313(6) 0.10633(18) 0.8176(3) 0.0613(12) Uani 1 1 d . . .
H10 H 0.4260 0.1120 0.8095 0.074 Uiso 1 1 calc R . .
C11 C 0.5567(6) 0.05368(19) 0.8027(4) 0.0715(14) Uani 1 1 d . . .
H11A H 0.6603 0.0471 0.8139 0.086 Uiso 1 1 calc R . .
H11B H 0.5087 0.0356 0.8489 0.086 Uiso 1 1 calc R . .
C12 C 0.5014(6) 0.03762(17) 0.7047(4) 0.0693(13) Uani 1 1 d . . .
H12A H 0.3964 0.0413 0.6956 0.083 Uiso 1 1 calc R . .
H12B H 0.5234 0.0040 0.6980 0.083 Uiso 1 1 calc R . .
C13 C 0.5689(4) 0.06612(15) 0.6270(3) 0.0480(9) Uani 1 1 d . . .
H13 H 0.6743 0.0611 0.6382 0.058 Uiso 1 1 calc R . .
C14 C 0.5904(8) 0.1230(3) 0.9177(3) 0.099(2) Uani 1 1 d . . .
H14A H 0.5451 0.1051 0.9645 0.149 Uiso 1 1 calc R . .
H14B H 0.5694 0.1563 0.9245 0.149 Uiso 1 1 calc R . .
H14C H 0.6938 0.1182 0.9270 0.149 Uiso 1 1 calc R . .
C15 C 0.5215(6) 0.04951(17) 0.5245(4) 0.0649(12) Uani 1 1 d . . .
H15 H 0.5612 0.0719 0.4805 0.078 Uiso 1 1 calc R . .
C16 C 0.3547(7) 0.0495(2) 0.5030(5) 0.0928(19) Uani 1 1 d . . .
H16A H 0.3281 0.0392 0.4385 0.139 Uiso 1 1 calc R . .
H16B H 0.3182 0.0812 0.5110 0.139 Uiso 1 1 calc R . .
H16C H 0.3135 0.0282 0.5462 0.139 Uiso 1 1 calc R . .
C17 C 0.5818(8) 0.0000(2) 0.5068(5) 0.103(2) Uani 1 1 d . . .
H17A H 0.6861 0.0007 0.5182 0.154 Uiso 1 1 calc R . .
H17B H 0.5530 -0.0093 0.4418 0.154 Uiso 1 1 calc R . .
H17C H 0.5441 -0.0225 0.5493 0.154 Uiso 1 1 calc R . .
C18 C 0.3221(6) 0.1419(2) 0.2729(4) 0.0784(16) Uani 1 1 d . . .
H18A H 0.2941 0.1394 0.3371 0.094 Uiso 1 1 calc R . .
H18B H 0.2368 0.1519 0.2314 0.094 Uiso 1 1 calc R . .
C19 C 0.3650(9) 0.0944(3) 0.2424(6) 0.119(3) Uani 1 1 d . . .
H19A H 0.3735 0.0947 0.1751 0.179 Uiso 1 1 calc R . .
H19B H 0.2926 0.0715 0.2558 0.179 Uiso 1 1 calc R . .
H19C H 0.4570 0.0858 0.2765 0.179 Uiso 1 1 calc R . .
C20 C 0.3572(5) 0.2423(2) 0.2904(3) 0.0664(13) Uani 1 1 d . . .
H20A H 0.3158 0.2387 0.3504 0.080 Uiso 1 1 calc R . .
H20B H 0.4245 0.2689 0.2979 0.080 Uiso 1 1 calc R . .
C21 C 0.2353(6) 0.2559(3) 0.2151(4) 0.097(2) Uani 1 1 d . . .
H21A H 0.2735 0.2601 0.1549 0.146 Uiso 1 1 calc R . .
H21B H 0.1916 0.2851 0.2332 0.146 Uiso 1 1 calc R . .
H21C H 0.1633 0.2310 0.2095 0.146 Uiso 1 1 calc R . .
C22 C 0.4999(6) 0.1923(3) 0.1489(3) 0.089(2) Uani 1 1 d . . .
H22A H 0.5519 0.1638 0.1328 0.107 Uiso 1 1 calc R . .
H22B H 0.4087 0.1934 0.1077 0.107 Uiso 1 1 calc R . .
C23 C 0.5890(7) 0.2355(3) 0.1308(5) 0.109(2) Uani 1 1 d . . .
H23A H 0.5420 0.2635 0.1518 0.163 Uiso 1 1 calc R . .
H23B H 0.5980 0.2380 0.0637 0.163 Uiso 1 1 calc R . .
H23C H 0.6840 0.2325 0.1654 0.163 Uiso 1 1 calc R . .
C24 C 0.9424(4) 0.1849(2) 0.5916(3) 0.0598(11) Uani 1 1 d . . .
H24A H 0.9038 0.2160 0.6056 0.072 Uiso 1 1 calc R . .
H24B H 0.8886 0.1614 0.6240 0.072 Uiso 1 1 calc R . .
C25 C 1.1006(4) 0.1831(3) 0.6345(3) 0.0759(15) Uani 1 1 d . . .
H25A H 1.1419 0.1528 0.6201 0.114 Uiso 1 1 calc R . .
H25B H 1.1056 0.1870 0.7025 0.114 Uiso 1 1 calc R . .
H25C H 1.1541 0.2083 0.6079 0.114 Uiso 1 1 calc R . .
C26 C 0.9974(5) 0.1188(2) 0.4456(4) 0.0702(14) Uani 1 1 d . . .
H26A H 0.9963 0.1134 0.3775 0.084 Uiso 1 1 calc R . .
H26B H 1.0983 0.1216 0.4723 0.084 Uiso 1 1 calc R . .
C27 C 0.9315(8) 0.0763(2) 0.4893(6) 0.112(2) Uani 1 1 d . . .
H27A H 0.9201 0.0829 0.5550 0.168 Uiso 1 1 calc R . .
H27B H 0.9942 0.0491 0.4857 0.168 Uiso 1 1 calc R . .
H27C H 0.8381 0.0696 0.4551 0.168 Uiso 1 1 calc R . .
C28 C 0.7975(6) 0.1270(3) 0.2241(4) 0.086(2) Uani 1 1 d . . .
C29 C 0.8921(8) 0.1229(4) 0.1424(5) 0.137(4) Uani 1 1 d . . .
H29A H 0.9796 0.1058 0.1638 0.205 Uiso 1 1 calc R . .
H29B H 0.9166 0.1543 0.1218 0.205 Uiso 1 1 calc R . .
H29C H 0.8397 0.1061 0.0901 0.205 Uiso 1 1 calc R . .
C117 C 1.0243(5) 0.2167(2) 0.4105(4) 0.0715(15) Uani 1 1 d . . .
H11C H 1.1219 0.2138 0.4431 0.086 Uiso 1 1 calc R . .
H11D H 1.0285 0.2079 0.3442 0.086 Uiso 1 1 calc R . .
C118 C 0.9786(8) 0.2673(3) 0.4142(7) 0.128(3) Uani 1 1 d . . .
H11E H 0.8861 0.2713 0.3768 0.192 Uiso 1 1 calc R . .
H11F H 1.0497 0.2873 0.3888 0.192 Uiso 1 1 calc R . .
H11G H 0.9703 0.2762 0.4792 0.192 Uiso 1 1 calc R . .
Pd2 Pd 0.12129(2) 0.373952(9) 0.894679(18) 0.03688(7) Uani 1 1 d . . .
P4 P -0.03161(9) 0.43496(3) 0.90908(6) 0.03481(19) Uani 1 1 d . . .
P5 P 0.33875(10) 0.41758(4) 0.91734(7) 0.0459(2) Uani 1 1 d . . .
P6 P -0.07480(10) 0.32125(4) 0.88200(8) 0.0459(2) Uani 1 1 d . . .
O5 O -0.1884(3) 0.42388(10) 0.91372(18) 0.0470(6) Uani 1 1 d . . .
O6 O 0.0330(2) 0.46383(10) 1.00366(16) 0.0428(6) Uani 1 1 d . . .
C60 C 0.3953(6) 0.2511(2) 0.8523(5) 0.096(2) Uani 1 1 d . . .
H60A H 0.3895 0.2574 0.7850 0.115 Uiso 0.50 1 calc PR A 1
H60B H 0.3535 0.2203 0.8625 0.115 Uiso 0.50 1 calc PR A 1
H60C H 0.4955 0.2512 0.8790 0.115 Uiso 0.50 1 calc PR A 1
H60D H 0.4251 0.2488 0.9197 0.115 Uiso 0.50 1 calc PR A 2
H60E H 0.4791 0.2566 0.8190 0.115 Uiso 0.50 1 calc PR A 2
H60F H 0.3491 0.2218 0.8302 0.115 Uiso 0.50 1 calc PR A 2
O7 O 0.3066(11) 0.2882(4) 0.9870(7) 0.109(3) Uani 0.50 1 d P B 1
O8 O 0.2562(8) 0.3172(5) 0.8428(9) 0.0597(19) Uani 0.50 1 d P B 1
C59 C 0.3113(16) 0.2897(8) 0.9012(16) 0.068(3) Uani 0.50 1 d P B 1
O7A O 0.2634(7) 0.3156(3) 0.9123(8) 0.049(2) Uani 0.50 1 d P B 2
O8A O 0.2320(8) 0.3033(3) 0.7555(5) 0.0710(18) Uani 0.50 1 d P B 2
C59A C 0.2888(15) 0.2922(6) 0.8335(14) 0.058(4) Uani 0.50 1 d P B 2
C30 C -0.0255(4) 0.47932(15) 0.8139(3) 0.0473(9) Uani 1 1 d . . .
H30A H -0.0928 0.5048 0.8245 0.057 Uiso 1 1 calc R B .
H30B H 0.0715 0.4930 0.8189 0.057 Uiso 1 1 calc R . .
C31 C -0.0618(4) 0.46098(14) 0.7141(3) 0.0432(8) Uani 1 1 d . B .
C32 C -0.2030(5) 0.44946(17) 0.6799(3) 0.0555(11) Uani 1 1 d . . .
H32 H -0.2771 0.4536 0.7189 0.067 Uiso 1 1 calc R B .
C33 C -0.2354(6) 0.4318(2) 0.5882(3) 0.0704(13) Uani 1 1 d . B .
H33 H -0.3305 0.4230 0.5669 0.084 Uiso 1 1 calc R . .
C34 C -0.1288(7) 0.4272(2) 0.5290(3) 0.0772(15) Uani 1 1 d . . .
H34 H -0.1514 0.4165 0.4666 0.093 Uiso 1 1 calc R B .
C35 C 0.0120(7) 0.4385(2) 0.5622(4) 0.0864(18) Uani 1 1 d . B .
H35 H 0.0857 0.4345 0.5228 0.104 Uiso 1 1 calc R . .
C36 C 0.0443(6) 0.45550(19) 0.6528(3) 0.0663(12) Uani 1 1 d . . .
H36 H 0.1400 0.4636 0.6739 0.080 Uiso 1 1 calc R B .
C37 C -0.0627(4) 0.49139(16) 1.0601(2) 0.0464(10) Uani 1 1 d . B .
H37 H -0.1624 0.4791 1.0478 0.056 Uiso 1 1 calc R . .
C38 C -0.0075(5) 0.4838(2) 1.1654(3) 0.0710(16) Uani 1 1 d . . .
H38 H 0.0957 0.4926 1.1738 0.085 Uiso 1 1 calc R B .
C39 C -0.0881(7) 0.5179(3) 1.2262(4) 0.097(2) Uani 1 1 d . B .
H39A H -0.1893 0.5082 1.2229 0.117 Uiso 1 1 calc R . .
H39B H -0.0464 0.5153 1.2923 0.117 Uiso 1 1 calc R . .
C40 C -0.0813(7) 0.5687(3) 1.1956(5) 0.107(2) Uani 1 1 d . . .
H40 H -0.0437 0.5935 1.2349 0.128 Uiso 1 1 calc R B .
C41 C -0.1432(6) 0.5749(2) 1.0929(4) 0.0807(16) Uani 1 1 d . B .
H41 H -0.2445 0.5640 1.0873 0.097 Uiso 1 1 calc R . .
C42 C -0.0599(6) 0.54236(18) 1.0295(4) 0.0646(12) Uani 1 1 d . . .
H42A H -0.1030 0.5450 0.9638 0.078 Uiso 1 1 calc R B .
H42B H 0.0404 0.5530 1.0324 0.078 Uiso 1 1 calc R . .
C43 C -0.0184(7) 0.4312(3) 1.1956(4) 0.092(2) Uani 1 1 d . B .
H43 H 0.0173 0.4117 1.1452 0.111 Uiso 1 1 calc R . .
C44 C -0.1432(10) 0.6263(3) 1.0592(7) 0.135(3) Uani 1 1 d . . .
H44A H -0.2108 0.6445 1.0918 0.202 Uiso 1 1 calc R B .
H44B H -0.1715 0.6275 0.9916 0.202 Uiso 1 1 calc R . .
H44C H -0.0473 0.6395 1.0730 0.202 Uiso 1 1 calc R . .
C45 C -0.1701(9) 0.4151(3) 1.2065(6) 0.122(3) Uani 1 1 d . . .
H45A H -0.1698 0.3814 1.2195 0.184 Uiso 1 1 calc R B .
H45B H -0.2318 0.4214 1.1485 0.184 Uiso 1 1 calc R . .
H45C H -0.2060 0.4320 1.2584 0.184 Uiso 1 1 calc R . .
C46 C 0.0835(11) 0.4222(4) 1.2880(5) 0.158(4) Uani 1 1 d . . .
H46A H 0.0495 0.4399 1.3396 0.237 Uiso 1 1 calc R B .
H46B H 0.1804 0.4324 1.2790 0.237 Uiso 1 1 calc R . .
H46C H 0.0842 0.3888 1.3029 0.237 Uiso 1 1 calc R . .
C47 C -0.0200(5) 0.25924(17) 0.8701(5) 0.0725(14) Uani 1 1 d . . .
H47A H 0.0355 0.2568 0.8157 0.087 Uiso 1 1 calc R B .
H47B H 0.0444 0.2506 0.9266 0.087 Uiso 1 1 calc R . .
C48 C -0.1438(7) 0.2230(2) 0.8575(6) 0.106(2) Uani 1 1 d . B .
H48A H -0.1935 0.2224 0.9140 0.159 Uiso 1 1 calc R . .
H48B H -0.1049 0.1919 0.8471 0.159 Uiso 1 1 calc R . .
H48C H -0.2110 0.2318 0.8035 0.159 Uiso 1 1 calc R . .
C49 C -0.2049(5) 0.33038(17) 0.7771(3) 0.0601(11) Uani 1 1 d . . .
H49A H -0.2845 0.3079 0.7783 0.072 Uiso 1 1 calc R B .
H49B H -0.2450 0.3623 0.7789 0.072 Uiso 1 1 calc R . .
C50 C -0.1362(7) 0.3240(2) 0.6860(4) 0.0796(15) Uani 1 1 d . B .
H50A H -0.0611 0.3474 0.6828 0.119 Uiso 1 1 calc R . .
H50B H -0.2089 0.3279 0.6324 0.119 Uiso 1 1 calc R . .
H50C H -0.0948 0.2926 0.6846 0.119 Uiso 1 1 calc R . .
C51 C -0.1781(5) 0.3202(2) 0.9852(4) 0.0704(13) Uani 1 1 d . . .
H51A H -0.2155 0.3519 0.9955 0.084 Uiso 1 1 calc R B .
H51B H -0.2605 0.2988 0.9723 0.084 Uiso 1 1 calc R . .
C52 C -0.0845(8) 0.3037(3) 1.0752(4) 0.103(2) Uani 1 1 d . B .
H52A H -0.0494 0.2720 1.0657 0.155 Uiso 1 1 calc R . .
H52B H -0.1419 0.3038 1.1282 0.155 Uiso 1 1 calc R . .
H52C H -0.0034 0.3250 1.0884 0.155 Uiso 1 1 calc R . .
C53 C 0.3498(5) 0.48229(18) 0.9143(4) 0.0671(13) Uani 1 1 d . . .
H53A H 0.3079 0.4931 0.8519 0.080 Uiso 1 1 calc R B .
H53B H 0.2905 0.4951 0.9611 0.080 Uiso 1 1 calc R . .
C54 C 0.5048(5) 0.5035(2) 0.9342(5) 0.0880(19) Uani 1 1 d . B .
H54A H 0.5485 0.4927 0.9954 0.132 Uiso 1 1 calc R . .
H54B H 0.4991 0.5377 0.9341 0.132 Uiso 1 1 calc R . .
H54C H 0.5628 0.4932 0.8855 0.132 Uiso 1 1 calc R . .
C55 C 0.4388(6) 0.3976(3) 1.0312(4) 0.0916(19) Uani 1 1 d . . .
H55 H 0.5289 0.3826 1.0337 0.110 Uiso 1 1 calc R B .
C56 C 0.3708(8) 0.4065(4) 1.1132(5) 0.137(4) Uani 1 1 d . B .
H56A H 0.3573 0.4403 1.1200 0.206 Uiso 1 1 calc R . .
H56B H 0.4303 0.3945 1.1681 0.206 Uiso 1 1 calc R . .
H56C H 0.2778 0.3908 1.1078 0.206 Uiso 1 1 calc R . .
C57 C 0.4661(4) 0.39789(18) 0.8337(4) 0.0639(13) Uani 1 1 d . . .
H57A H 0.5592 0.4133 0.8507 0.077 Uiso 1 1 calc R B .
H57B H 0.4809 0.3637 0.8410 0.077 Uiso 1 1 calc R . .
C58 C 0.4171(6) 0.4083(3) 0.7319(4) 0.092(2) Uani 1 1 d . B .
H58A H 0.3242 0.3936 0.7145 0.138 Uiso 1 1 calc R . .
H58B H 0.4868 0.3958 0.6925 0.138 Uiso 1 1 calc R . .
H58C H 0.4086 0.4422 0.7229 0.138 Uiso 1 1 calc R . .

loop_
_atom_site_aniso_label
_atom_site_aniso_U_11
_atom_site_aniso_U_22
_atom_site_aniso_U_33
_atom_site_aniso_U_23
_atom_site_aniso_U_13
_atom_site_aniso_U_12
Pd1 0.03230(13) 0.05067(17) 0.03461(12) -0.00344(12) 0.00743(9) 0.00054(12)
P1 0.0297(4) 0.0369(5) 0.0364(4) 0.0015(4) 0.0065(3) 0.0017(4)
P2 0.0420(5) 0.0764(9) 0.0384(5) -0.0042(5) -0.0012(4) -0.0029(5)
P3 0.0306(4) 0.0583(6) 0.0463(5) 0.0005(5) 0.0078(3) 0.0023(4)
O1 0.0307(11) 0.0601(17) 0.0491(13) 0.0039(14) 0.0076(9) 0.0037(13)
O2 0.0308(11) 0.0378(14) 0.0473(13) 0.0080(11) 0.0089(10) 0.0004(10)
O3 0.0539(16) 0.108(3) 0.0441(14) -0.0129(17) 0.0161(12) 0.0094(18)
O4 0.108(4) 0.128(5) 0.149(5) -0.058(4) 0.023(3) -0.003(3)
C1 0.057(2) 0.043(2) 0.045(2) -0.0053(17) 0.0015(17) 0.0106(18)
C2 0.057(2) 0.039(2) 0.056(2) -0.0076(18) -0.0121(19) 0.0036(19)
C3 0.071(3) 0.068(4) 0.118(5) -0.027(3) -0.009(3) 0.027(3)
C4 0.113(7) 0.082(6) 0.255(14) -0.071(7) -0.081(8) 0.050(5)
C5 0.223(15) 0.057(6) 0.264(16) -0.010(7) -0.164(13) -0.002(7)
C6 0.219(11) 0.087(6) 0.117(6) 0.040(5) -0.079(7) -0.076(7)
C7 0.091(4) 0.069(4) 0.085(4) 0.024(3) -0.018(3) -0.017(3)
C8 0.0319(16) 0.037(2) 0.0470(19) 0.0086(16) 0.0070(14) 0.0003(14)
C9 0.056(2) 0.044(2) 0.048(2) 0.0055(18) 0.0097(18) -0.0024(19)
C10 0.075(3) 0.061(3) 0.051(2) 0.010(2) 0.017(2) -0.006(2)
C11 0.086(3) 0.063(3) 0.068(3) 0.027(2) 0.021(3) -0.004(3)
C12 0.085(3) 0.038(2) 0.086(3) 0.011(2) 0.015(3) -0.018(2)
C13 0.0431(19) 0.039(2) 0.062(2) 0.0049(19) 0.0067(17) 0.0002(17)
C14 0.156(6) 0.093(5) 0.050(3) 0.015(3) 0.014(3) -0.022(4)
C15 0.076(3) 0.046(3) 0.073(3) -0.008(2) 0.009(2) 0.001(2)
C16 0.095(4) 0.071(4) 0.103(4) -0.027(3) -0.031(3) -0.002(3)
C17 0.119(5) 0.059(4) 0.132(5) -0.034(4) 0.020(4) 0.002(4)
C18 0.064(3) 0.098(5) 0.071(3) -0.013(3) 0.000(2) -0.025(3)
C19 0.120(6) 0.111(6) 0.128(6) -0.029(5) 0.023(5) -0.033(5)
C20 0.063(3) 0.082(4) 0.052(2) 0.006(2) -0.002(2) 0.013(3)
C21 0.072(3) 0.144(6) 0.075(3) 0.029(4) -0.002(3) 0.034(4)
C22 0.063(3) 0.160(7) 0.043(2) 0.004(3) 0.000(2) 0.002(4)
C23 0.092(4) 0.154(7) 0.081(4) 0.039(4) 0.014(3) -0.021(5)
C24 0.0383(19) 0.088(4) 0.053(2) -0.010(2) 0.0030(16) -0.001(2)
C25 0.042(2) 0.120(5) 0.063(3) 0.010(3) -0.0062(18) -0.004(3)
C26 0.047(2) 0.086(4) 0.078(3) -0.009(3) 0.007(2) 0.021(2)
C27 0.102(5) 0.058(4) 0.179(7) 0.011(4) 0.028(5) 0.012(3)
C28 0.059(3) 0.140(7) 0.060(3) -0.033(4) 0.004(2) 0.012(4)
C29 0.103(5) 0.234(11) 0.077(4) -0.058(5) 0.024(3) 0.044(6)
C117 0.038(2) 0.106(5) 0.071(3) 0.019(3) 0.009(2) -0.009(2)
C118 0.096(5) 0.080(5) 0.217(9) 0.036(5) 0.056(5) -0.010(4)
Pd2 0.02649(11) 0.03650(14) 0.04738(14) -0.00153(12) 0.00283(9) -0.00175(11)
P4 0.0290(4) 0.0404(5) 0.0347(4) -0.0055(4) 0.0020(3) 0.0001(4)
P5 0.0305(4) 0.0522(6) 0.0546(6) -0.0070(5) 0.0031(4) -0.0090(4)
P6 0.0335(4) 0.0404(6) 0.0626(6) 0.0053(5) -0.0011(4) -0.0067(4)
O5 0.0311(12) 0.0540(17) 0.0552(15) -0.0136(13) 0.0023(11) -0.0020(11)
O6 0.0304(11) 0.0599(18) 0.0384(12) -0.0137(11) 0.0047(9) -0.0003(11)
C60 0.074(4) 0.068(4) 0.147(6) -0.014(4) 0.016(4) 0.023(3)
O7 0.113(7) 0.106(8) 0.104(7) 0.032(6) -0.014(6) 0.019(6)
O8 0.048(4) 0.067(7) 0.067(7) -0.001(5) 0.023(4) -0.006(4)
C59 0.053(7) 0.067(11) 0.083(11) 0.007(8) 0.003(7) -0.020(7)
O7A 0.031(3) 0.032(4) 0.085(7) -0.012(4) 0.013(3) 0.005(3)
O8A 0.072(4) 0.074(5) 0.069(4) -0.003(4) 0.018(4) 0.004(4)
C59A 0.038(5) 0.042(6) 0.100(15) -0.025(8) 0.027(7) -0.007(4)
C30 0.051(2) 0.039(2) 0.050(2) 0.0024(17) -0.0038(17) 0.0026(18)
C31 0.050(2) 0.040(2) 0.0392(18) 0.0088(16) 0.0004(16) 0.0054(17)
C32 0.057(2) 0.063(3) 0.045(2) 0.003(2) 0.0003(18) 0.014(2)
C33 0.075(3) 0.075(4) 0.054(3) 0.003(2) -0.020(2) 0.004(3)
C34 0.112(5) 0.081(4) 0.037(2) 0.001(2) 0.004(3) 0.004(3)
C35 0.110(5) 0.100(5) 0.055(3) 0.000(3) 0.036(3) 0.011(4)
C36 0.068(3) 0.074(3) 0.058(3) 0.002(2) 0.013(2) -0.008(3)
C37 0.0362(17) 0.064(3) 0.0402(19) -0.0194(18) 0.0111(14) -0.0040(18)
C38 0.046(2) 0.125(5) 0.041(2) -0.029(3) 0.0008(17) 0.007(3)
C39 0.091(4) 0.148(7) 0.055(3) -0.046(4) 0.014(3) 0.010(4)
C40 0.101(5) 0.125(6) 0.097(5) -0.074(5) 0.020(4) -0.008(4)
C41 0.076(3) 0.074(4) 0.097(4) -0.042(3) 0.031(3) -0.005(3)
C42 0.068(3) 0.060(3) 0.068(3) -0.021(2) 0.021(2) -0.005(2)
C43 0.101(4) 0.128(6) 0.049(3) 0.013(3) 0.014(3) 0.027(4)
C44 0.154(7) 0.075(5) 0.189(8) -0.060(5) 0.079(6) -0.011(5)
C45 0.123(6) 0.141(7) 0.111(5) 0.024(5) 0.047(4) -0.005(5)
C46 0.186(9) 0.229(12) 0.058(4) 0.034(5) 0.010(4) 0.071(9)
C47 0.048(2) 0.043(3) 0.123(4) 0.009(3) -0.004(3) -0.006(2)
C48 0.077(4) 0.048(3) 0.189(7) 0.002(4) -0.003(4) -0.014(3)
C49 0.046(2) 0.046(3) 0.084(3) 0.002(2) -0.014(2) -0.0079(19)
C50 0.104(4) 0.061(3) 0.069(3) -0.016(3) -0.014(3) 0.009(3)
C51 0.058(3) 0.072(3) 0.083(3) 0.015(3) 0.015(2) -0.013(2)
C52 0.113(5) 0.122(6) 0.073(3) 0.025(4) 0.000(3) -0.028(4)
C53 0.046(2) 0.060(3) 0.098(3) -0.020(3) 0.024(2) -0.015(2)
C54 0.057(3) 0.074(4) 0.138(5) -0.040(4) 0.034(3) -0.029(3)
C55 0.055(3) 0.137(6) 0.079(4) 0.004(4) -0.014(3) -0.014(3)
C56 0.092(5) 0.233(12) 0.083(5) -0.004(5) -0.007(4) -0.015(6)
C57 0.0308(19) 0.059(3) 0.104(4) -0.018(3) 0.017(2) -0.0102(18)
C58 0.067(3) 0.134(6) 0.080(4) -0.027(4) 0.028(3) -0.012(3)

loop_
_atom_type_symbol
_atom_type_description
_atom_type_scat_dispersion_real
_atom_type_scat_dispersion_imag
_atom_type_scat_source
C C 0.0033 0.0016 'International Tables Vol C Tables 4.2.6.8 and 6.1.1.4'
O O 0.0106 0.0060 'International Tables Vol C Tables 4.2.6.8 and 6.1.1.4'
P P 0.1023 0.0942 'International Tables Vol C Tables 4.2.6.8 and 6.1.1.4'
Pd Pd -0.9988 1.0072 'International Tables Vol C Tables 4.2.6.8 and 6.1.1.4'
H H 0.0000 0.0000 'International Tables Vol C Tables 4.2.6.8 and 6.1.1.4'

loop_
_geom_angle_atom_site_label_1
_geom_angle_atom_site_label_2
_geom_angle_atom_site_label_3
_geom_angle
O3 Pd1 P1 176.73(11)
O3 Pd1 P2 91.24(9)
P1 Pd1 P2 90.24(3)
O3 Pd1 P3 81.60(8)
P1 Pd1 P3 97.20(3)
P2 Pd1 P3 170.95(4)
O1 P1 O2 111.29(14)
O1 P1 C1 107.66(18)
O2 P1 C1 101.34(16)
O1 P1 Pd1 119.02(10)
O2 P1 Pd1 102.23(9)
C1 P1 Pd1 113.78(14)
C22 P2 C20 104.5(3)
C22 P2 C18 104.7(3)
C20 P2 C18 101.5(3)
C22 P2 Pd1 112.07(17)
C20 P2 Pd1 115.82(16)
C18 P2 Pd1 116.7(2)
C26 P3 C24 103.6(2)
C26 P3 C117 100.9(3)
C24 P3 C117 104.5(2)
C26 P3 Pd1 112.10(18)
C24 P3 Pd1 124.87(13)
C117 P3 Pd1 108.10(16)
C8 O2 P1 122.9(2)
C28 O3 Pd1 116.3(4)
C2 C1 P1 115.4(3)
C2 C1 H1A 108.4
P1 C1 H1A 108.4
C2 C1 H1B 108.4
P1 C1 H1B 108.4
H1A C1 H1B 107.5
C7 C2 C3 119.5(5)
C7 C2 C1 120.4(4)
C3 C2 C1 120.0(5)
C2 C3 C4 118.7(8)
C2 C3 H3 120.6
C4 C3 H3 120.6
C5 C4 C3 120.8(11)
C5 C4 H4 119.6
C3 C4 H4 119.6
C4 C5 C6 123.3(11)
C4 C5 H5 118.4
C6 C5 H5 118.4
C5 C6 C7 117.7(10)
C5 C6 H6 121.1
C7 C6 H6 121.1
C2 C7 C6 119.8(8)
C2 C7 H7 120.1
C6 C7 H7 120.1
O2 C8 C9 108.2(3)
O2 C8 C13 108.7(3)
C9 C8 C13 111.5(3)
O2 C8 H8 109.5
C9 C8 H8 109.5
C13 C8 H8 109.5
C8 C9 C10 112.6(3)
C8 C9 H9A 109.1
C10 C9 H9A 109.1
C8 C9 H9B 109.1
C10 C9 H9B 109.1
H9A C9 H9B 107.8
C11 C10 C9 109.2(4)
C11 C10 C14 112.4(4)
C9 C10 C14 111.0(4)
C11 C10 H10 108.0
C9 C10 H10 108.0
C14 C10 H10 108.0
C12 C11 C10 112.4(4)
C12 C11 H11A 109.1
C10 C11 H11A 109.1
C12 C11 H11B 109.1
C10 C11 H11B 109.1
H11A C11 H11B 107.9
C11 C12 C13 112.1(4)
C11 C12 H12A 109.2
C13 C12 H12A 109.2
C11 C12 H12B 109.2
C13 C12 H12B 109.2
H12A C12 H12B 107.9
C8 C13 C15 112.7(3)
C8 C13 C12 109.5(3)
C15 C13 C12 114.5(4)
C8 C13 H13 106.5
C15 C13 H13 106.5
C12 C13 H13 106.5
C10 C14 H14A 109.5
C10 C14 H14B 109.5
H14A C14 H14B 109.5
C10 C14 H14C 109.5
H14A C14 H14C 109.5
H14B C14 H14C 109.5
C17 C15 C13 110.9(4)
C17 C15 C16 110.1(5)
C13 C15 C16 111.2(4)
C17 C15 H15 108.2
C13 C15 H15 108.2
C16 C15 H15 108.2
C15 C16 H16A 109.5
C15 C16 H16B 109.5
H16A C16 H16B 109.5
C15 C16 H16C 109.5
H16A C16 H16C 109.5
H16B C16 H16C 109.5
C15 C17 H17A 109.5
C15 C17 H17B 109.5
H17A C17 H17B 109.5
C15 C17 H17C 109.5
H17A C17 H17C 109.5
H17B C17 H17C 109.5
C19 C18 P2 115.6(4)
C19 C18 H18A 108.4
P2 C18 H18A 108.4
C19 C18 H18B 108.4
P2 C18 H18B 108.4
H18A C18 H18B 107.4
C18 C19 H19A 109.5
C18 C19 H19B 109.5
H19A C19 H19B 109.5
C18 C19 H19C 109.5
H19A C19 H19C 109.5
H19B C19 H19C 109.5
C21 C20 P2 118.5(4)
C21 C20 H20A 107.7
P2 C20 H20A 107.7
C21 C20 H20B 107.7
P2 C20 H20B 107.7
H20A C20 H20B 107.1
C20 C21 H21A 109.5
C20 C21 H21B 109.5
H21A C21 H21B 109.5
C20 C21 H21C 109.5
H21A C21 H21C 109.5
H21B C21 H21C 109.5
C23 C22 P2 112.0(5)
C23 C22 H22A 109.2
P2 C22 H22A 109.2
C23 C22 H22B 109.2
P2 C22 H22B 109.2
H22A C22 H22B 107.9
C22 C23 H23A 109.5
C22 C23 H23B 109.5
H23A C23 H23B 109.5
C22 C23 H23C 109.5
H23A C23 H23C 109.5
H23B C23 H23C 109.5
C25 C24 P3 117.1(3)
C25 C24 H24A 108.0
P3 C24 H24A 108.0
C25 C24 H24B 108.0
P3 C24 H24B 108.0
H24A C24 H24B 107.3
C24 C25 H25A 109.5
C24 C25 H25B 109.5
H25A C25 H25B 109.5
C24 C25 H25C 109.5
H25A C25 H25C 109.5
H25B C25 H25C 109.5
C27 C26 P3 114.4(4)
C27 C26 H26A 108.7
P3 C26 H26A 108.7
C27 C26 H26B 108.7
P3 C26 H26B 108.7
H26A C26 H26B 107.6
C26 C27 H27A 109.5
C26 C27 H27B 109.5
H27A C27 H27B 109.5
C26 C27 H27C 109.5
H27A C27 H27C 109.5
H27B C27 H27C 109.5
O4 C28 O3 126.2(5)
O4 C28 C29 121.1(7)
O3 C28 C29 112.7(7)
C28 C29 H29A 109.5
C28 C29 H29B 109.5
H29A C29 H29B 109.5
C28 C29 H29C 109.5
H29A C29 H29C 109.5
H29B C29 H29C 109.5
C118 C117 P3 114.6(4)
C118 C117 H11C 108.6
P3 C117 H11C 108.6
C118 C117 H11D 108.6
P3 C117 H11D 108.6
H11C C117 H11D 107.6
C117 C118 H11E 109.5
C117 C118 H11F 109.5
H11E C118 H11F 109.5
C117 C118 H11G 109.5
H11E C118 H11G 109.5
H11F C118 H11G 109.5
O7A Pd2 O8 26.1(3)
O7A Pd2 P4 168.0(3)
O8 Pd2 P4 165.8(3)
O7A Pd2 P6 89.25(17)
O8 Pd2 P6 88.9(2)
P4 Pd2 P6 89.85(4)
O7A Pd2 P5 82.74(17)
O8 Pd2 P5 85.0(2)
P4 Pd2 P5 97.45(4)
P6 Pd2 P5 171.60(4)
O5 P4 O6 110.02(13)
O5 P4 C30 106.29(17)
O6 P4 C30 103.03(17)
O5 P4 Pd2 118.08(12)
O6 P4 Pd2 106.02(10)
C30 P4 Pd2 112.41(14)
C53 P5 C57 104.1(2)
C53 P5 C55 107.3(3)
C57 P5 C55 99.8(3)
C53 P5 Pd2 124.53(15)
C57 P5 Pd2 110.82(14)
C55 P5 Pd2 107.5(2)
C49 P6 C47 103.0(2)
C49 P6 C51 107.0(2)
C47 P6 C51 103.4(3)
C49 P6 Pd2 114.43(15)
C47 P6 Pd2 112.94(15)
C51 P6 Pd2 114.83(18)
C37 O6 P4 121.2(2)
C59A C60 C59 36.4(7)
C59A C60 H60A 73.8
C59A C60 H60B 116.2
C59A C60 H60C 130.0
C59A C60 H60D 109.5
C59A C60 H60E 109.5
H60D C60 H60E 109.5
C59A C60 H60F 109.5
H60D C60 H60F 109.5
H60E C60 H60F 109.5
C59 O8 Pd2 117(2)
O8 C59 O7 130(3)
O8 C59 C60 110(2)
O7 C59 C60 119.6(15)
C59A O7A Pd2 116.8(16)
O8A C59A O7A 122(2)
O8A C59A C60 124.4(11)
O7A C59A C60 113.4(19)
C31 C30 P4 115.6(3)
C31 C30 H30A 108.4
P4 C30 H30A 108.4
C31 C30 H30B 108.4
P4 C30 H30B 108.4
H30A C30 H30B 107.5
C32 C31 C36 117.7(4)
C32 C31 C30 120.9(4)
C36 C31 C30 121.4(4)
C31 C32 C33 120.6(4)
C31 C32 H32 119.7
C33 C32 H32 119.7
C34 C33 C32 120.4(5)
C34 C33 H33 119.8
C32 C33 H33 119.8
C33 C34 C35 119.4(5)
C33 C34 H34 120.3
C35 C34 H34 120.3
C36 C35 C34 120.2(5)
C36 C35 H35 119.9
C34 C35 H35 119.9
C35 C36 C31 121.6(5)
C35 C36 H36 119.2
C31 C36 H36 119.2
O6 C37 C42 108.5(3)
O6 C37 C38 107.0(3)
C42 C37 C38 113.5(4)
O6 C37 H37 109.3
C42 C37 H37 109.3
C38 C37 H37 109.3
C37 C38 C39 108.9(5)
C37 C38 C43 112.1(4)
C39 C38 C43 113.2(5)
C37 C38 H38 107.5
C39 C38 H38 107.5
C43 C38 H38 107.5
C40 C39 C38 113.4(5)
C40 C39 H39A 108.9
C38 C39 H39A 108.9
C40 C39 H39B 108.9
C38 C39 H39B 108.9
H39A C39 H39B 107.7
C39 C40 C41 111.3(5)
C39 C40 H40 124.3
C41 C40 H40 124.3
C40 C41 C44 113.3(6)
C40 C41 C42 109.1(5)
C44 C41 C42 111.4(5)
C40 C41 H41 107.6
C44 C41 H41 107.6
C42 C41 H41 107.6
C37 C42 C41 112.0(4)
C37 C42 H42A 109.2
C41 C42 H42A 109.2
C37 C42 H42B 109.2
C41 C42 H42B 109.2
H42A C42 H42B 107.9
C45 C43 C38 114.0(6)
C45 C43 C46 110.9(6)
C38 C43 C46 109.7(7)
C45 C43 H43 107.3
C38 C43 H43 107.3
C46 C43 H43 107.3
C41 C44 H44A 109.5
C41 C44 H44B 109.5
H44A C44 H44B 109.5
C41 C44 H44C 109.5
H44A C44 H44C 109.5
H44B C44 H44C 109.5
C43 C45 H45A 109.5
C43 C45 H45B 109.5
H45A C45 H45B 109.5
C43 C45 H45C 109.5
H45A C45 H45C 109.5
H45B C45 H45C 109.5
C43 C46 H46A 109.5
C43 C46 H46B 109.5
H46A C46 H46B 109.5
C43 C46 H46C 109.5
H46A C46 H46C 109.5
H46B C46 H46C 109.5
C48 C47 P6 115.7(4)
C48 C47 H47A 108.4
P6 C47 H47A 108.4
C48 C47 H47B 108.4
P6 C47 H47B 108.4
H47A C47 H47B 107.4
C47 C48 H48A 109.5
C47 C48 H48B 109.5
H48A C48 H48B 109.5
C47 C48 H48C 109.5
H48A C48 H48C 109.5
H48B C48 H48C 109.5
C50 C49 P6 111.9(3)
C50 C49 H49A 109.2
P6 C49 H49A 109.2
C50 C49 H49B 109.2
P6 C49 H49B 109.2
H49A C49 H49B 107.9
C49 C50 H50A 109.5
C49 C50 H50B 109.5
H50A C50 H50B 109.5
C49 C50 H50C 109.5
H50A C50 H50C 109.5
H50B C50 H50C 109.5
C52 C51 P6 111.6(4)
C52 C51 H51A 109.3
P6 C51 H51A 109.3
C52 C51 H51B 109.3
P6 C51 H51B 109.3
H51A C51 H51B 108.0
C51 C52 H52A 109.5
C51 C52 H52B 109.5
H52A C52 H52B 109.5
C51 C52 H52C 109.5
H52A C52 H52C 109.5
H52B C52 H52C 109.5
C54 C53 P5 115.6(4)
C54 C53 H53A 108.4
P5 C53 H53A 108.4
C54 C53 H53B 108.4
P5 C53 H53B 108.4
H53A C53 H53B 107.4
C53 C54 H54A 109.5
C53 C54 H54B 109.5
H54A C54 H54B 109.5
C53 C54 H54C 109.5
H54A C54 H54C 109.5
H54B C54 H54C 109.5
C56 C55 P5 115.8(5)
C56 C55 H55 122.1
P5 C55 H55 122.1
C55 C56 H56A 109.5
C55 C56 H56B 109.5
H56A C56 H56B 109.5
C55 C56 H56C 109.5
H56A C56 H56C 109.5
H56B C56 H56C 109.5
C58 C57 P5 114.2(3)
C58 C57 H57A 108.7
P5 C57 H57A 108.7
C58 C57 H57B 108.7
P5 C57 H57B 108.7
H57A C57 H57B 107.6
C57 C58 H58A 109.5
C57 C58 H58B 109.5
H58A C58 H58B 109.5
C57 C58 H58C 109.5
H58A C58 H58C 109.5
H58B C58 H58C 109.5

loop_
_geom_bond_atom_site_label_1
_geom_bond_atom_site_label_2
_geom_bond_distance
Pd1 O3 2.126(3)
Pd1 P1 2.2360(8)
Pd1 P2 2.3312(10)
Pd1 P3 2.3566(9)
P1 O1 1.486(2)
P1 O2 1.615(3)
P1 C1 1.831(4)
P2 C22 1.808(4)
P2 C20 1.822(5)
P2 C18 1.843(5)
P3 C26 1.812(5)
P3 C24 1.816(4)
P3 C117 1.823(5)
O2 C8 1.451(4)
O3 C28 1.268(8)
O4 C28 1.221(9)
C1 C2 1.504(6)
C1 H1A 0.9700
C1 H1B 0.9700
C2 C7 1.366(7)
C2 C3 1.375(7)
C3 C4 1.406(12)
C3 H3 0.9300
C4 C5 1.284(19)
C4 H4 0.9300
C5 C6 1.353(18)
C5 H5 0.9300
C6 C7 1.420(11)
C6 H6 0.9300
C7 H7 0.9300
C8 C9 1.512(6)
C8 C13 1.513(5)
C8 H8 0.9800
C9 C10 1.522(5)
C9 H9A 0.9700
C9 H9B 0.9700
C10 C11 1.512(7)
C10 C14 1.528(7)
C10 H10 0.9800
C11 C12 1.488(8)
C11 H11A 0.9700
C11 H11B 0.9700
C12 C13 1.539(6)
C12 H12A 0.9700
C12 H12B 0.9700
C13 C15 1.534(6)
C13 H13 0.9800
C14 H14A 0.9600
C14 H14B 0.9600
C14 H14C 0.9600
C15 C17 1.525(8)
C15 C16 1.539(8)
C15 H15 0.9800
C16 H16A 0.9600
C16 H16B 0.9600
C16 H16C 0.9600
C17 H17A 0.9600
C17 H17B 0.9600
C17 H17C 0.9600
C18 C19 1.465(10)
C18 H18A 0.9700
C18 H18B 0.9700
C19 H19A 0.9600
C19 H19B 0.9600
C19 H19C 0.9600
C20 C21 1.508(6)
C20 H20A 0.9700
C20 H20B 0.9700
C21 H21A 0.9600
C21 H21B 0.9600
C21 H21C 0.9600
C22 C23 1.500(10)
C22 H22A 0.9700
C22 H22B 0.9700
C23 H23A 0.9600
C23 H23B 0.9600
C23 H23C 0.9600
C24 C25 1.520(5)
C24 H24A 0.9700
C24 H24B 0.9700
C25 H25A 0.9600
C25 H25B 0.9600
C25 H25C 0.9600
C26 C27 1.500(8)
C26 H26A 0.9700
C26 H26B 0.9700
C27 H27A 0.9600
C27 H27B 0.9600
C27 H27C 0.9600
C28 C29 1.521(8)
C29 H29A 0.9600
C29 H29B 0.9600
C29 H29C 0.9600
C117 C118 1.482(9)
C117 H11C 0.9700
C117 H11D 0.9700
C118 H11E 0.9600
C118 H11F 0.9600
C118 H11G 0.9600
Pd2 O7A 2.095(10)
Pd2 O8 2.193(15)
Pd2 P4 2.2406(10)
Pd2 P6 2.3290(10)
Pd2 P5 2.3439(10)
P4 O5 1.490(2)
P4 O6 1.616(2)
P4 C30 1.833(4)
P5 C53 1.816(5)
P5 C57 1.837(4)
P5 C55 1.848(6)
P6 C49 1.819(4)
P6 C47 1.822(5)
P6 C51 1.822(5)
O6 C37 1.470(4)
C60 C59A 1.52(2)
C60 C59 1.54(3)
C60 H60A 0.9600
C60 H60B 0.9600
C60 H60C 0.9600
C60 H60D 0.9600
C60 H60E 0.9600
C60 H60F 0.9600
O7 C59 1.21(2)
O8 C59 1.199(19)
O7A C59A 1.331(16)
O8A C59A 1.21(2)
C30 C31 1.499(5)
C30 H30A 0.9700
C30 H30B 0.9700
C31 C32 1.379(6)
C31 C36 1.382(6)
C32 C33 1.385(6)
C32 H32 0.9300
C33 C34 1.364(8)
C33 H33 0.9300
C34 C35 1.371(8)
C34 H34 0.9300
C35 C36 1.364(7)
C35 H35 0.9300
C36 H36 0.9300
C37 C42 1.492(7)
C37 C38 1.530(6)
C37 H37 0.9800
C38 C39 1.529(7)
C38 C43 1.538(9)
C38 H38 0.9800
C39 C40 1.490(11)
C39 H39A 0.9700
C39 H39B 0.9700
C40 C41 1.506(9)
C40 H40 0.9300
C41 C44 1.516(10)
C41 C42 1.539(6)
C41 H41 0.9800
C42 H42A 0.9700
C42 H42B 0.9700
C43 C45 1.497(10)
C43 C46 1.542(9)
C43 H43 0.9800
C44 H44A 0.9600
C44 H44B 0.9600
C44 H44C 0.9600
C45 H45A 0.9600
C45 H45B 0.9600
C45 H45C 0.9600
C46 H46A 0.9600
C46 H46B 0.9600
C46 H46C 0.9600
C47 C48 1.526(7)
C47 H47A 0.9700
C47 H47B 0.9700
C48 H48A 0.9600
C48 H48B 0.9600
C48 H48C 0.9600
C49 C50 1.501(7)
C49 H49A 0.9700
C49 H49B 0.9700
C50 H50A 0.9600
C50 H50B 0.9600
C50 H50C 0.9600
C51 C52 1.527(7)
C51 H51A 0.9700
C51 H51B 0.9700
C52 H52A 0.9600
C52 H52B 0.9600
C52 H52C 0.9600
C53 C54 1.547(6)
C53 H53A 0.9700
C53 H53B 0.9700
C54 H54A 0.9600
C54 H54B 0.9600
C54 H54C 0.9600
C55 C56 1.394(9)
C55 H55 0.9300
C56 H56A 0.9600
C56 H56B 0.9600
C56 H56C 0.9600
C57 C58 1.484(8)
C57 H57A 0.9700
C57 H57B 0.9700
C58 H58A 0.9600
C58 H58B 0.9600
C58 H58C 0.9600

loop_
_geom_torsion_atom_site_label_1
_geom_torsion_atom_site_label_2
_geom_torsion_atom_site_label_3
_geom_torsion_atom_site_label_4
_geom_torsion
O3 Pd1 P1 O1 -98.3(16)
P2 Pd1 P1 O1 18.57(16)
P3 Pd1 P1 O1 -166.60(15)
O3 Pd1 P1 O2 24.7(16)
P2 Pd1 P1 O2 141.61(10)
P3 Pd1 P1 O2 -43.56(10)
O3 Pd1 P1 C1 133.1(16)
P2 Pd1 P1 C1 -110.01(14)
P3 Pd1 P1 C1 64.82(14)
O3 Pd1 P2 C22 -8.0(3)
P1 Pd1 P2 C22 174.9(3)
P3 Pd1 P2 C22 29.5(4)
O3 Pd1 P2 C20 -127.8(2)
P1 Pd1 P2 C20 55.12(19)
P3 Pd1 P2 C20 -90.3(3)
O3 Pd1 P2 C18 112.7(2)
P1 Pd1 P2 C18 -64.4(2)
P3 Pd1 P2 C18 150.3(3)
O3 Pd1 P3 C26 -59.2(2)
P1 Pd1 P3 C26 117.74(19)
P2 Pd1 P3 C26 -97.2(3)
O3 Pd1 P3 C24 174.4(3)
P1 Pd1 P3 C24 -8.7(2)
P2 Pd1 P3 C24 136.4(3)
O3 Pd1 P3 C117 51.1(2)
P1 Pd1 P3 C117 -131.9(2)
P2 Pd1 P3 C117 13.1(4)
O1 P1 O2 C8 -20.4(3)
C1 P1 O2 C8 93.8(3)
Pd1 P1 O2 C8 -148.5(2)
P1 Pd1 O3 C28 34.7(18)
P2 Pd1 O3 C28 -82.1(4)
P3 Pd1 O3 C28 103.4(4)
O1 P1 C1 C2 -61.0(4)
O2 P1 C1 C2 -177.9(3)
Pd1 P1 C1 C2 73.1(3)
P1 C1 C2 C7 -85.9(5)
P1 C1 C2 C3 93.3(5)
C7 C2 C3 C4 1.3(8)
C1 C2 C3 C4 -177.9(6)
C2 C3 C4 C5 -3.2(14)
C3 C4 C5 C6 3.3(19)
C4 C5 C6 C7 -1.5(17)
C3 C2 C7 C6 0.4(8)
C1 C2 C7 C6 179.6(5)
C5 C6 C7 C2 -0.4(11)
P1 O2 C8 C9 -112.5(3)
P1 O2 C8 C13 126.2(3)
O2 C8 C9 C10 -175.7(3)
C13 C8 C9 C10 -56.2(4)
C8 C9 C10 C11 55.0(5)
C8 C9 C10 C14 179.5(4)
C9 C10 C11 C12 -55.3(6)
C14 C10 C11 C12 -179.0(5)
C10 C11 C12 C13 56.8(6)
O2 C8 C13 C15 -57.8(4)
C9 C8 C13 C15 -177.0(3)
O2 C8 C13 C12 173.5(3)
C9 C8 C13 C12 54.4(4)
C11 C12 C13 C8 -55.1(5)
C11 C12 C13 C15 177.1(4)
C8 C13 C15 C17 166.2(4)
C12 C13 C15 C17 -67.8(6)
C8 C13 C15 C16 -70.9(5)
C12 C13 C15 C16 55.1(6)
C22 P2 C18 C19 60.8(6)
C20 P2 C18 C19 169.3(5)
Pd1 P2 C18 C19 -63.8(5)
C22 P2 C20 C21 45.1(5)
C18 P2 C20 C21 -63.6(5)
Pd1 P2 C20 C21 168.9(4)
C20 P2 C22 C23 61.8(5)
C18 P2 C22 C23 168.2(5)
Pd1 P2 C22 C23 -64.4(5)
C26 P3 C24 C25 52.7(5)
C117 P3 C24 C25 -52.6(5)
Pd1 P3 C24 C25 -177.5(4)
C24 P3 C26 C27 67.6(5)
C117 P3 C26 C27 175.6(5)
Pd1 P3 C26 C27 -69.6(5)
Pd1 O3 C28 O4 -0.7(8)
Pd1 O3 C28 C29 -179.1(4)
C26 P3 C117 C118 -179.8(5)
C24 P3 C117 C118 -72.5(6)
Pd1 P3 C117 C118 62.5(5)
O7A Pd2 P4 O5 -81.2(8)
O8 Pd2 P4 O5 89.4(9)
P6 Pd2 P4 O5 4.48(12)
P5 Pd2 P4 O5 -171.36(12)
O7A Pd2 P4 O6 42.6(8)
O8 Pd2 P4 O6 -146.8(8)
P6 Pd2 P4 O6 128.32(11)
P5 Pd2 P4 O6 -47.52(11)
O7A Pd2 P4 C30 154.4(8)
O8 Pd2 P4 C30 -35.0(9)
P6 Pd2 P4 C30 -119.84(14)
P5 Pd2 P4 C30 64.32(14)
O7A Pd2 P5 C53 178.8(4)
O8 Pd2 P5 C53 152.7(3)
P4 Pd2 P5 C53 -13.3(2)
P6 Pd2 P5 C53 -163.5(3)
O7A Pd2 P5 C57 53.6(3)
O8 Pd2 P5 C57 27.4(3)
P4 Pd2 P5 C57 -138.57(19)
P6 Pd2 P5 C57 71.2(3)
O7A Pd2 P5 C55 -54.5(4)
O8 Pd2 P5 C55 -80.7(4)
P4 Pd2 P5 C55 113.3(2)
P6 Pd2 P5 C55 -36.9(4)
O7A Pd2 P6 C49 -128.1(3)
O8 Pd2 P6 C49 -102.0(3)
P4 Pd2 P6 C49 63.89(18)
P5 Pd2 P6 C49 -145.6(3)
O7A Pd2 P6 C47 -10.7(4)
O8 Pd2 P6 C47 15.5(3)
P4 Pd2 P6 C47 -178.6(2)
P5 Pd2 P6 C47 -28.1(4)
O7A Pd2 P6 C51 107.6(3)
O8 Pd2 P6 C51 133.7(3)
P4 Pd2 P6 C51 -60.4(2)
P5 Pd2 P6 C51 90.1(3)
O5 P4 O6 C37 -23.7(3)
C30 P4 O6 C37 89.3(3)
Pd2 P4 O6 C37 -152.4(3)
O7A Pd2 O8 C59 5.5(8)
P4 Pd2 O8 C59 -170.1(7)
P6 Pd2 O8 C59 -85.1(9)
P5 Pd2 O8 C59 89.1(9)
Pd2 O8 C59 O7 -1.1(18)
Pd2 O8 C59 C60 177.2(5)
C59A C60 C59 O8 -9.9(8)
C59A C60 C59 O7 168.6(18)
O8 Pd2 O7A C59A -9.6(7)
P4 Pd2 O7A C59A 165.2(7)
P6 Pd2 O7A C59A 79.4(7)
P5 Pd2 O7A C59A -103.1(7)
Pd2 O7A C59A O8A -0.9(14)
Pd2 O7A C59A C60 178.8(5)
C59 C60 C59A O8A -175.7(18)
C59 C60 C59A O7A 4.6(8)
O5 P4 C30 C31 -71.8(3)
O6 P4 C30 C31 172.5(3)
Pd2 P4 C30 C31 58.8(3)
P4 C30 C31 C32 72.8(5)
P4 C30 C31 C36 -107.9(4)
C36 C31 C32 C33 1.7(7)
C30 C31 C32 C33 -179.0(4)
C31 C32 C33 C34 -2.4(8)
C32 C33 C34 C35 2.5(9)
C33 C34 C35 C36 -1.9(9)
C34 C35 C36 C31 1.3(9)
C32 C31 C36 C35 -1.2(7)
C30 C31 C36 C35 179.5(5)
P4 O6 C37 C42 -96.7(4)
P4 O6 C37 C38 140.6(3)
O6 C37 C38 C39 171.0(4)
C42 C37 C38 C39 51.4(6)
O6 C37 C38 C43 -63.0(5)
C42 C37 C38 C43 177.4(4)
C37 C38 C39 C40 -53.0(7)
C43 C38 C39 C40 -178.5(5)
C38 C39 C40 C41 58.0(7)
C39 C40 C41 C44 178.2(5)
C39 C40 C41 C42 -57.1(7)
O6 C37 C42 C41 -173.4(4)
C38 C37 C42 C41 -54.6(5)
C40 C41 C42 C37 55.8(6)
C44 C41 C42 C37 -178.3(5)
C37 C38 C43 C45 -74.2(6)
C39 C38 C43 C45 49.4(7)
C37 C38 C43 C46 160.6(5)
C39 C38 C43 C46 -75.7(6)
C49 P6 C47 C48 -53.7(5)
C51 P6 C47 C48 57.6(6)
Pd2 P6 C47 C48 -177.7(4)
C47 P6 C49 C50 -62.1(4)
C51 P6 C49 C50 -170.7(4)
Pd2 P6 C49 C50 60.9(4)
C49 P6 C51 C52 169.6(4)
C47 P6 C51 C52 61.2(5)
Pd2 P6 C51 C52 -62.3(5)
C57 P5 C53 C54 -53.7(5)
C55 P5 C53 C54 51.5(4)
Pd2 P5 C53 C54 178.2(3)
C53 P5 C55 C56 72.6(6)
C57 P5 C55 C56 -179.2(6)
Pd2 P5 C55 C56 -63.6(7)
C53 P5 C57 C58 -69.8(4)
C55 P5 C57 C58 179.4(4)
Pd2 P5 C57 C58 66.3(4)
